data_7038210
loop_
_publ_author_name
'Zhao, Hai-Qing'
'Yang, Shui-Ping'
'Ding, Ni-Ni'
'Qin, Liang'
'Qiu, Gui-Hua'
'Chen, Jin-Xiang'
'Zhang, Wen-Hua'
'Chen, Wen-Hua'
'Hor, T. S. Andy'

_publ_section_title
;
 A zwitterionic 1D/2D polymer co-crystal and its polymorphic
 sub-components: a highly selective sensing platform for HIV ds-DNA
 sequences.
;
_journal_issue 12
_journal_name_full 'Dalton transactions (Cambridge, England : 2003)'
_journal_page_first 5092
_journal_page_last 5100
_journal_paper_doi 10.1039/c5dt04410c
_journal_volume 45
_journal_year 2016
_chemical_formula_moiety 'C19 H15 N2 Na O5'
_chemical_formula_sum 'C19 H15 N2 Na O5'
_chemical_formula_weight 374.32
_chemical_name_systematic
; 
 ? 
;
_space_group_IT_number 19
_symmetry_cell_setting orthorhombic
_symmetry_space_group_name_Hall 'P 2ac 2ab'
_symmetry_space_group_name_H-M 'P 21 21 21'
_atom_sites_solution_hydrogens geom
_atom_sites_solution_primary direct
_atom_sites_solution_secondary difmap
_audit_creation_method SHELXL-97
_audit_update_record
;
2015-08-24 deposited with the CCDC.
2016-02-01 downloaded from the CCDC.
;
_cell_angle_alpha 90.00
_cell_angle_beta 90.00
_cell_angle_gamma 90.00
_cell_formula_units_Z 4
_cell_length_a 8.1815(16)
_cell_length_b 10.460(2)
_cell_length_c 19.705(4)
_cell_measurement_reflns_used 16015
_cell_measurement_temperature 293(2)
_cell_measurement_theta_max 28.96
_cell_measurement_theta_min 2.84
_cell_volume 1686.3(6)
_computing_cell_refinement 'ApexII (Bruker, 2011)'
_computing_data_collection 'ApexII (Bruker, 2011)'
_computing_data_reduction 'ApexII (Bruker, 2011)'
_computing_molecular_graphics 'SHELXL-97 (Sheldrick, 2008)'
_computing_publication_material 'publCIF (Westrip, 2010)'
_computing_structure_refinement 'SHELXL-97 (Sheldrick, 2008)'
_computing_structure_solution 'SHELXS-97 (Sheldrick, 2008)'
_diffrn_ambient_temperature 293(2)
_diffrn_measured_fraction_theta_full 0.998
_diffrn_measured_fraction_theta_max 0.998
_diffrn_measurement_device_type 'Bruker ApexII'
_diffrn_measurement_method 'phi and omega scans'
_diffrn_radiation_monochromator graphite
_diffrn_radiation_source 'fine-focus sealed tube'
_diffrn_radiation_type MoK\a
_diffrn_radiation_wavelength 0.71073
_diffrn_reflns_av_R_equivalents 0.0453
_diffrn_reflns_av_sigmaI/netI 0.0372
_diffrn_reflns_limit_h_max 10
_diffrn_reflns_limit_h_min -10
_diffrn_reflns_limit_k_max 13
_diffrn_reflns_limit_k_min -13
_diffrn_reflns_limit_l_max 24
_diffrn_reflns_limit_l_min -24
_diffrn_reflns_number 16015
_diffrn_reflns_theta_full 26.37
_diffrn_reflns_theta_max 26.37
_diffrn_reflns_theta_min 3.16
_diffrn_standards_decay_% 0
_diffrn_standards_interval_count 0
_diffrn_standards_interval_time 0
_diffrn_standards_number 0
_exptl_absorpt_coefficient_mu 0.129
_exptl_absorpt_correction_T_max 0.8547
_exptl_absorpt_correction_T_min 0.5678
_exptl_absorpt_correction_type multi-scan
_exptl_absorpt_process_details 'SADABS, (Sheldrick 2008)'
_exptl_crystal_colour light-green
_exptl_crystal_density_diffrn 1.474
_exptl_crystal_density_method 'not measured'
_exptl_crystal_description needle
_exptl_crystal_F_000 776
_exptl_crystal_size_max 0.35
_exptl_crystal_size_mid 0.20
_exptl_crystal_size_min 0.10
_refine_diff_density_max 0.178
_refine_diff_density_min -0.179
_refine_diff_density_rms 0.040
_refine_ls_abs_structure_details 'Flack H D (1983), Acta Cryst. A39, 876-881'
_refine_ls_abs_structure_Flack 0.2(4)
_refine_ls_extinction_method none
_refine_ls_goodness_of_fit_ref 1.099
_refine_ls_hydrogen_treatment mixed
_refine_ls_matrix_type full
_refine_ls_number_parameters 241
_refine_ls_number_reflns 3445
_refine_ls_number_restraints 68
_refine_ls_restrained_S_all 1.089
_refine_ls_R_factor_all 0.0609
_refine_ls_R_factor_gt 0.0492
_refine_ls_shift/su_max 0.000
_refine_ls_shift/su_mean 0.000
_refine_ls_structure_factor_coef Fsqd
_refine_ls_weighting_details 'calc w=1/[\s^2^(Fo^2^)+(0.0548P)^2^+0.1046P] where P=(Fo^2^+2Fc^2^)/3'
_refine_ls_weighting_scheme calc
_refine_ls_wR_factor_gt 0.1004
_refine_ls_wR_factor_ref 0.1047
_reflns_number_gt 2989
_reflns_number_total 3445
_reflns_threshold_expression >2sigma(I)
_cod_data_source_file c5dt04410c2.cif
_cod_data_source_block Cpx1
_cod_depositor_comments 'Adding full bibliography for 7038210--7038213.cif.'
_cod_database_code 7038210

loop_
_symmetry_equiv_pos_as_xyz
'x, y, z'
'-x+1/2, -y, z+1/2'
'-x, y+1/2, -z+1/2'
'x+1/2, -y+1/2, -z'

loop_
_atom_site_label
_atom_site_type_symbol
_atom_site_fract_x
_atom_site_fract_y
_atom_site_fract_z
_atom_site_U_iso_or_equiv
_atom_site_adp_type
_atom_site_occupancy
_atom_site_symmetry_multiplicity
_atom_site_calc_flag
_atom_site_refinement_flags
Na01 Na 0.45002(10) -0.31579(8) 0.15069(4) 0.0344(2) Uani 1 1 d U
O1 O -0.2105(2) 0.15783(19) 0.40493(9) 0.0450(5) Uani 1 1 d U
O2 O 0.04248(18) 0.17000(16) 0.44370(8) 0.0350(4) Uani 1 1 d U
O3 O 0.4931(2) -0.01167(19) 0.30180(10) 0.0497(5) Uani 1 1 d U
O4 O 0.43348(14) -0.18438(12) 0.24098(6) 0.0399(4) Uani 1 1 d U
O1W O 0.61288(14) -0.28271(12) 0.05659(6) 0.0503(5) Uani 1 1 d RU
HAW1 H 0.7143 -0.2939 0.0492 0.075 Uiso 1 1 d R
HBW2 H 0.5789 -0.2421 0.0220 0.075 Uiso 1 1 d R
N1 N -0.1948(2) -0.01419(18) 0.13238(9) 0.0306(4) Uani 1 1 d U
N2 N -0.1911(4) 0.4475(3) -0.12757(13) 0.0725(8) Uani 1 1 d U
C1 C -0.0631(3) -0.0706(2) 0.24091(11) 0.0265(5) Uani 1 1 d U
C2 C -0.1142(3) 0.0044(2) 0.29503(10) 0.0263(5) Uani 1 1 d U
H2A H -0.2244 0.0243 0.2996 0.032 Uiso 1 1 calc R
C3 C -0.0027(3) 0.0503(2) 0.34255(11) 0.0248(5) Uani 1 1 d U
C4 C 0.1613(2) 0.0206(2) 0.33416(11) 0.0245(5) Uani 1 1 d U
H4A H 0.2375 0.0530 0.3647 0.029 Uiso 1 1 calc R
C5 C 0.2144(3) -0.0566(2) 0.28094(11) 0.0265(5) Uani 1 1 d U
C6 C 0.1007(3) -0.1025(2) 0.23487(11) 0.0267(5) Uani 1 1 d U
H6A H 0.1347 -0.1551 0.1995 0.032 Uiso 1 1 calc R
C7 C -0.0626(3) 0.1319(2) 0.40174(11) 0.0259(5) Uani 1 1 d U
C8 C 0.3950(3) -0.0863(2) 0.27362(12) 0.0319(5) Uani 1 1 d U
C9 C -0.1870(3) -0.1109(2) 0.18835(11) 0.0311(5) Uani 1 1 d U
H9A H -0.1568 -0.1935 0.1698 0.037 Uiso 1 1 calc R
H9B H -0.2937 -0.1191 0.2094 0.037 Uiso 1 1 calc R
C10 C -0.1213(3) -0.0386(2) 0.07259(12) 0.0402(6) Uani 1 1 d U
H10A H -0.0681 -0.1161 0.0659 0.048 Uiso 1 1 calc R
C11 C -0.1246(3) 0.0500(2) 0.02163(13) 0.0448(7) Uani 1 1 d U
H11A H -0.0757 0.0310 -0.0198 0.054 Uiso 1 1 calc R
C12 C -0.1991(3) 0.1671(2) 0.03045(12) 0.0377(6) Uani 1 1 d U
C13 C -0.1993(3) 0.2646(3) -0.02417(13) 0.0438(6) Uani 1 1 d U
C14 C -0.2143(5) 0.2300(3) -0.09185(14) 0.0623(9) Uani 1 1 d U
H14A H -0.2257 0.1445 -0.1040 0.075 Uiso 1 1 calc R
C15 C -0.2120(5) 0.3233(3) -0.14040(15) 0.0771(11) Uani 1 1 d U
H15A H -0.2259 0.2986 -0.1854 0.093 Uiso 1 1 calc R
C16 C -0.1742(4) 0.4802(3) -0.06290(16) 0.0654(9) Uani 1 1 d U
H16A H -0.1590 0.5661 -0.0525 0.079 Uiso 1 1 calc R
C17 C -0.1780(4) 0.3933(3) -0.01025(14) 0.0518(8) Uani 1 1 d U
H17A H -0.1664 0.4210 0.0343 0.062 Uiso 1 1 calc R
C18 C -0.2734(4) 0.1900(3) 0.09356(13) 0.0484(7) Uani 1 1 d U
H18A H -0.3245 0.2678 0.1019 0.058 Uiso 1 1 calc R
C19 C -0.2707(3) 0.0978(3) 0.14278(13) 0.0448(7) Uani 1 1 d U
H19A H -0.3223 0.1129 0.1841 0.054 Uiso 1 1 calc R

loop_
_atom_site_aniso_label
_atom_site_aniso_U_11
_atom_site_aniso_U_22
_atom_site_aniso_U_33
_atom_site_aniso_U_23
_atom_site_aniso_U_13
_atom_site_aniso_U_12
Na01 0.0281(5) 0.0387(5) 0.0362(5) -0.0005(4) 0.0004(4) -0.0018(4)
O1 0.0263(9) 0.0691(14) 0.0395(10) -0.0170(9) -0.0009(8) 0.0128(9)
O2 0.0274(8) 0.0440(10) 0.0337(8) -0.0127(8) -0.0012(7) 0.0005(8)
O3 0.0229(8) 0.0506(11) 0.0755(13) -0.0253(10) -0.0035(9) -0.0051(8)
O4 0.0292(9) 0.0406(10) 0.0499(10) -0.0114(9) 0.0006(8) 0.0087(8)
O1W 0.0353(9) 0.0792(14) 0.0364(9) 0.0184(10) 0.0006(8) 0.0071(10)
N1 0.0277(10) 0.0347(11) 0.0293(10) -0.0071(8) -0.0040(8) -0.0005(9)
N2 0.105(2) 0.0648(18) 0.0474(15) 0.0095(14) -0.0145(16) -0.0007(18)
C1 0.0243(11) 0.0291(12) 0.0261(11) -0.0014(9) -0.0003(10) -0.0031(10)
C2 0.0181(10) 0.0326(12) 0.0282(12) 0.0012(10) 0.0027(9) 0.0010(10)
C3 0.0244(11) 0.0247(11) 0.0252(11) 0.0000(9) 0.0005(9) -0.0004(9)
C4 0.0205(10) 0.0288(11) 0.0243(11) 0.0013(9) -0.0022(8) -0.0018(9)
C5 0.0243(12) 0.0258(12) 0.0293(12) 0.0013(9) 0.0033(9) -0.0036(9)
C6 0.0269(11) 0.0261(12) 0.0272(11) -0.0041(9) 0.0029(9) -0.0011(9)
C7 0.0253(12) 0.0286(12) 0.0238(11) 0.0036(9) -0.0002(9) -0.0005(10)
C8 0.0248(12) 0.0356(14) 0.0352(13) 0.0001(11) 0.0029(10) 0.0031(10)
C9 0.0287(12) 0.0348(13) 0.0299(11) -0.0033(10) -0.0003(10) -0.0050(11)
C10 0.0484(15) 0.0341(14) 0.0382(14) -0.0080(11) 0.0078(12) 0.0036(12)
C11 0.0576(17) 0.0414(15) 0.0354(13) -0.0076(12) 0.0093(13) 0.0016(14)
C12 0.0445(14) 0.0375(13) 0.0312(13) -0.0066(11) -0.0067(12) 0.0013(13)
C13 0.0503(16) 0.0452(15) 0.0360(13) -0.0050(12) -0.0062(14) 0.0017(13)
C14 0.097(3) 0.0519(19) 0.0378(15) -0.0090(14) -0.0151(17) -0.0082(19)
C15 0.123(3) 0.073(2) 0.0345(16) -0.0009(16) -0.0201(19) -0.003(2)
C16 0.100(3) 0.0465(17) 0.0500(18) 0.0012(14) -0.0042(19) 0.0051(19)
C17 0.076(2) 0.0434(16) 0.0361(15) -0.0060(12) -0.0049(14) 0.0046(16)
C18 0.0594(18) 0.0455(16) 0.0404(14) -0.0080(13) -0.0054(13) 0.0186(15)
C19 0.0512(16) 0.0537(17) 0.0294(13) -0.0074(12) -0.0006(12) 0.0132(13)

loop_
_atom_type_symbol
_atom_type_description
_atom_type_scat_dispersion_real
_atom_type_scat_dispersion_imag
_atom_type_scat_source
C C 0.0033 0.0016 'International Tables Vol C Tables 4.2.6.8 and 6.1.1.4'
H H 0.0000 0.0000 'International Tables Vol C Tables 4.2.6.8 and 6.1.1.4'
N N 0.0061 0.0033 'International Tables Vol C Tables 4.2.6.8 and 6.1.1.4'
O O 0.0106 0.0060 'International Tables Vol C Tables 4.2.6.8 and 6.1.1.4'
Na Na 0.0362 0.0249 'International Tables Vol C Tables 4.2.6.8 and 6.1.1.4'

loop_
_geom_angle_atom_site_label_1
_geom_angle_atom_site_label_2
_geom_angle_atom_site_label_3
_geom_angle
_geom_angle_site_symmetry_1
_geom_angle_site_symmetry_3
O4 Na01 O1 113.90(7) . 3_545
O4 Na01 O3 103.55(7) . 3_645
O1 Na01 O3 105.30(8) 3_545 3_645
O4 Na01 O1W 125.27(7) . .
O1 Na01 O1W 97.42(6) 3_545 .
O3 Na01 O1W 110.09(6) 3_645 .
C7 O1 Na01 147.82(16) . 3
C8 O3 Na01 150.14(16) . 3_655
C8 O4 Na01 157.17(14) . .
C19 N1 C10 120.4(2) . .
C19 N1 C9 119.8(2) . .
C10 N1 C9 119.8(2) . .
C16 N2 C15 116.5(3) . .
C2 C1 C6 119.5(2) . .
C2 C1 C9 118.9(2) . .
C6 C1 C9 121.6(2) . .
C1 C2 C3 120.95(19) . .
C4 C3 C2 118.5(2) . .
C4 C3 C7 121.77(19) . .
C2 C3 C7 119.77(19) . .
C3 C4 C5 121.4(2) . .
C6 C5 C4 119.0(2) . .
C6 C5 C8 121.4(2) . .
C4 C5 C8 119.6(2) . .
C5 C6 C1 120.6(2) . .
O1 C7 O2 124.3(2) . .
O1 C7 C3 118.26(19) . .
O2 C7 C3 117.40(19) . .
O4 C8 O3 125.4(2) . .
O4 C8 C5 117.5(2) . .
O3 C8 C5 117.1(2) . .
N1 C9 C1 110.22(18) . .
N1 C10 C11 120.4(2) . .
C10 C11 C12 121.2(2) . .
C11 C12 C18 117.0(2) . .
C11 C12 C13 121.3(2) . .
C18 C12 C13 121.7(2) . .
C14 C13 C17 117.1(3) . .
C14 C13 C12 121.2(3) . .
C17 C13 C12 121.6(2) . .
C15 C14 C13 119.0(3) . .
N2 C15 C14 124.4(3) . .
N2 C16 C17 123.4(3) . .
C16 C17 C13 119.6(3) . .
C19 C18 C12 120.0(2) . .
N1 C19 C18 121.0(2) . .

loop_
_geom_bond_atom_site_label_1
_geom_bond_atom_site_label_2
_geom_bond_distance
_geom_bond_site_symmetry_2
Na01 O4 2.2522(15) .
Na01 O1 2.2625(19) 3_545
Na01 O3 2.300(2) 3_645
Na01 O1W 2.3095(15) .
O1 C7 1.241(3) .
O1 Na01 2.2625(19) 3
O2 C7 1.257(3) .
O3 C8 1.250(3) .
O3 Na01 2.300(2) 3_655
O4 C8 1.251(3) .
N1 C19 1.341(3) .
N1 C10 1.347(3) .
N1 C9 1.498(3) .
N2 C16 1.327(4) .
N2 C15 1.335(4) .
C1 C2 1.388(3) .
C1 C6 1.386(3) .
C1 C9 1.509(3) .
C2 C3 1.392(3) .
C3 C4 1.387(3) .
C3 C7 1.526(3) .
C4 C5 1.393(3) .
C5 C6 1.385(3) .
C5 C8 1.517(3) .
C10 C11 1.366(4) .
C11 C12 1.379(4) .
C12 C18 1.405(4) .
C12 C13 1.482(4) .
C13 C14 1.387(4) .
C13 C17 1.385(4) .
C14 C15 1.367(4) .
C16 C17 1.379(4) .
C18 C19 1.368(4) .
